data_2001333
loop_
_publ_author_name
'Frydenvang, K.'

_publ_section_title
;Structure determinations of
 (<i>dl</i>)-<i>trans</i>-3-hydroxy-5-iodomethyl-2,2-diphenyltetrahydrofuran
 and
 (<i>dl</i>)-<i>trans</i>-<i>N</i>,<i>N</i>,<i>N</i>-trimethyl-(3-hydroxy-2,2-diphenyltetrahydro-5-furyl)methylammonium
 iodide
;
_journal_issue 10
_journal_name_full 'Acta Crystallographica Section C'
_journal_page_first 1837
_journal_page_last 1840
_journal_paper_doi 10.1107/S0108270193003944
_journal_volume 49
_journal_year 1993
_chemical_formula_moiety 'C20 H26 O2 N 1+, I 1-'
_chemical_formula_sum 'C20 H26 I N O2'
_chemical_formula_weight 439.34
_chemical_melting_point .514E-305
_chemical_name_systematic
;
(dl)-trans-N,N,N-trimethyl-(3-hydroxy-2,2-diphenyl-5-tetrahydrofuryl)-
methylammonium iodide
;
_space_group_IT_number 14
_symmetry_cell_setting monoclinic
_symmetry_space_group_name_Hall '-P 2ybc'
_symmetry_space_group_name_H-M 'P 1 21/c 1'
_cell_angle_alpha 90.0
_cell_angle_beta 96.170(10)
_cell_angle_gamma 90.0
_cell_formula_units_Z 4
_cell_length_a 10.599(2)
_cell_length_b 9.270(3)
_cell_length_c 19.641(4)
_cell_measurement_reflns_used 22
_cell_measurement_temperature 122
_cell_measurement_theta_max 22.83
_cell_measurement_theta_min 19.67
_cell_volume 1918.6(8)
_diffrn_ambient_temperature 122
_diffrn_measurement_device 'Enraf-Nonius CAD4 diffractometer'
_diffrn_measurement_method 'profile data collected by \w/2\q scan'
_diffrn_radiation_monochromator graphite
_diffrn_radiation_source 'fine focus Mo x-ray tube'
_diffrn_radiation_type 'Mo K\a'
_diffrn_radiation_wavelength 0.71073
_diffrn_reflns_av_R_equivalents 0.046
_diffrn_reflns_limit_h_max 18
_diffrn_reflns_limit_h_min 0
_diffrn_reflns_limit_k_max 16
_diffrn_reflns_limit_k_min -16
_diffrn_reflns_limit_l_max 33
_diffrn_reflns_limit_l_min -33
_diffrn_reflns_number 16243
_diffrn_reflns_theta_max 38.00
_diffrn_reflns_theta_min 1.00
_diffrn_standards_decay_% '-4.0, corrected'
_diffrn_standards_interval_count 600
_diffrn_standards_interval_time 166.6
_diffrn_standards_number 3
_exptl_absorpt_coefficient_mu 1.660
_exptl_absorpt_correction_T_max 0.7502
_exptl_absorpt_correction_T_min 0.3676
_exptl_absorpt_correction_type 'ABSCOR, SDP'
_exptl_crystal_colour colourless
_exptl_crystal_density_diffrn 1.521
_exptl_crystal_description prism
_exptl_crystal_F_000 888
_exptl_crystal_size_max 0.25
_exptl_crystal_size_mid 0.20
_exptl_crystal_size_min 0.10
_refine_diff_density_max 2.575
_refine_diff_density_min -0.639
_refine_ls_goodness_of_fit_obs 2.323
_refine_ls_matrix_type full
_refine_ls_number_parameters 238
_refine_ls_number_reflns 6079
_refine_ls_R_factor_obs 0.039
_refine_ls_shift/esd_max 0.19
_refine_ls_structure_factor_coef F
_refine_ls_weighting_details 'w = 1/[\s^2^(F)+1/4(0.020F^2^)]'
_refine_ls_weighting_scheme calc
_refine_ls_wR_factor_obs 0.052
_reflns_number_observed 6079
_reflns_number_total 10405
_reflns_observed_criterion '> 5sigma(I)'
_cod_data_source_file ab1063.cif
_cod_data_source_block compound_2
_cod_depositor_comments
;
The following automatic conversions were performed:
'_atom_site_refinement_flags' value 't' changed to 'T' according to
'/home/saulius/struct/CIF-dictionaries/cif_core.dic' dictionary named
'cif_core.dic' version 2.4.1 from 2010-06-29 (7 times).

Automatic conversion script
Id: cif_fix_enum 1527 2010-12-29 10:47:43Z saulius 

The following automatic conversions were performed:

'_atom_site_refinement_flags' value 't' changed to 'T' according to
/home/saulius/struct/CIF-dictionaries/cif_core.dic dictionary named
'cif_core.dic' version 2.4.1 from 2010-06-29 (7 times).

Automatic conversion script
Id: cif_fix_values 1715 2011-07-08 13:25:40Z adriana 

The following automatic conversions were performed:

'_refine_ls_weighting_scheme' value 'calc w =
1/[\s^2^(F)+1/4(0.020F^2^)]' was changed to 'calc'. New tag
'_refine_ls_weighting_details' was created. The value of the new tag
was set to 'w = 1/[\s^2^(F)+1/4(0.020F^2^)]'.

Automatic conversion script
Id: cif_fix_values 3143 2015-03-26 13:38:13Z robertas 
;
_cod_original_cell_volume 1919.0(10)
_cod_original_sg_symbol_H-M 'P 21/c'
_cod_original_formula_sum 'C20 H26 O2 N I'
_cod_database_code 2001333

loop_
_symmetry_equiv_pos_as_xyz
x,y,z
-x,1/2+y,1/2-z
-x,-y,-z
x,1/2-y,1/2+z

loop_
_atom_site_aniso_label
_atom_site_aniso_U_11
_atom_site_aniso_U_22
_atom_site_aniso_U_33
_atom_site_aniso_U_12
_atom_site_aniso_U_13
_atom_site_aniso_U_23
_atom_site_aniso_type_symbol
I 0.05402(7) 0.01974(6) 0.02438(6) -0.00830(6) 0.00756(5) -0.00293(6) I
C01 0.0195(6) 0.0172(7) 0.0198(8) 0.0000(6) -0.0008(6) -0.0036(7) C
C2 0.0210(6) 0.0162(7) 0.0188(8) 0.0010(6) -0.0013(5) -0.0023(7) C
C3 0.0290(8) 0.0171(8) 0.0198(9) 0.0007(6) -0.0015(7) 0.0000(7) C
C4 0.0262(8) 0.0173(8) 0.0249(9) 0.0032(6) -0.0001(7) 0.0009(8) C
C5 0.0216(7) 0.0168(8) 0.0270(10) 0.0027(6) -0.0004(6) -0.0002(8) C
C6 0.0273(8) 0.0171(8) 0.0290(10) 0.0002(6) 0.0037(7) -0.0030(8) C
N7 0.0228(6) 0.0225(8) 0.0309(9) 0.0031(6) 0.0039(6) 0.0009(7) N
C8 0.0341(9) 0.0210(9) 0.0390(10) -0.0013(8) 0.0047(9) 0.0040(10) C
C9 0.0255(9) 0.058(2) 0.0340(10) 0.0050(10) -0.0041(8) -0.0060(10) C
C10 0.0380(10) 0.0420(10) 0.0330(10) 0.0070(10) 0.0059(9) -0.0070(10) C
C02 0.0244(7) 0.0217(9) 0.0204(9) 0.0006(6) -0.0012(6) -0.0022(8) C
C03 0.0312(9) 0.0300(10) 0.0230(10) 0.0003(8) -0.0028(7) -0.0059(9) C
C04 0.0260(9) 0.0340(10) 0.0320(10) -0.0033(8) -0.0014(8) -0.0140(10) C
C05 0.0297(9) 0.0310(10) 0.0410(10) -0.0101(8) 0.0057(8) -0.0090(10) C
C06 0.0318(9) 0.0290(10) 0.0270(10) -0.0062(8) 0.0053(7) -0.0030(10) C
C11 0.0273(7) 0.0180(7) 0.0180(8) 0.0058(6) -0.0033(6) -0.0029(7) C
C16 0.0274(8) 0.0280(10) 0.0260(10) 0.0059(7) 0.0031(7) -0.0023(9) C
C15 0.0390(10) 0.0360(10) 0.0310(10) 0.0152(8) 0.0076(8) -0.0020(10) C
C14 0.0590(10) 0.0240(10) 0.0350(10) 0.0185(9) 0.0120(10) -0.0020(10) C
C13 0.0510(10) 0.0180(10) 0.050(2) 0.0032(9) 0.0060(10) -0.0070(10) C
C12 0.0331(9) 0.0219(9) 0.0410(10) 0.0029(8) 0.0001(9) -0.0080(10) C
O11 0.0203(5) 0.0165(5) 0.0248(7) 0.0009(4) -0.0005(5) 0.0036(6) O
O12 0.0387(7) 0.0197(7) 0.0203(7) -0.0012(6) -0.0032(6) -0.0021(6) O

loop_
_atom_site_label
_atom_site_fract_x
_atom_site_fract_y
_atom_site_fract_z
_atom_site_thermal_displace_type
_atom_site_calc_flag
_atom_site_calc_attached_atom
_atom_site_refinement_flags
_atom_site_disorder_group
_atom_site_type_symbol
I 0.85197(2) 0.90601(2) 0.122060(10) Beq d . . . I
C01 0.6724(2) 0.8199(2) 0.34940(10) Beq d . . . C
C2 0.7633(2) 0.9066(2) 0.40080(10) Beq d . . . C
C3 0.8115(2) 0.8066(2) 0.46120(10) Beq d . . . C
C4 0.9160(2) 0.7244(2) 0.43060(10) Beq d . . . C
C5 0.9770(2) 0.8433(2) 0.39220(10) Beq d . . . C
C6 1.0379(2) 0.7864(2) 0.33190(10) Beq d . . . C
N7 1.1467(2) 0.8757(2) 0.30870(10) Beq d . . . N
C8 1.1016(2) 1.0242(3) 0.2896(2) Beq d . . . C
C9 1.2559(2) 0.8806(4) 0.3634(2) Beq d . . . C
C10 1.1866(2) 0.8014(4) 0.2466(2) Beq d . . . C
C02 0.6784(2) 0.8391(3) 0.27990(10) Beq d . . . C
C03 0.5989(2) 0.7601(3) 0.23200(10) Beq d . . . C
C04 0.5147(2) 0.6597(3) 0.25310(10) Beq d . . . C
C05 0.5064(2) 0.6405(3) 0.3218(2) Beq d . . . C
C06 0.5841(2) 0.7219(3) 0.37050(10) Beq d . . . C
C11 0.7061(2) 1.0487(2) 0.42150(10) Beq d . . . C
C16 0.5775(2) 1.0607(3) 0.42950(10) Beq d . . . C
C15 0.5267(2) 1.1916(3) 0.4485(2) Beq d . . . C
C14 0.6038(3) 1.3105(3) 0.4610(2) Beq d . . . C
C13 0.7336(3) 1.2998(3) 0.4548(2) Beq d . . . C
C12 0.7832(2) 1.1694(3) 0.4351(2) Beq d . . . C
O11 0.87670(10) 0.9414(2) 0.36878(9) Beq d . . . O
O12 0.8599(2) 0.8900(2) 0.51895(9) Beq d . . . O
H3 0.746(3) 0.773(4) 0.491(2) Biso d . T . H
H41 0.960(3) 0.682(4) 0.466(2) Biso d . T . H
H42 0.882(3) 0.647(4) 0.401(2) Biso d . T . H
H5 1.034(3) 0.894(4) 0.428(2) Biso d . T . H
H61 1.074(3) 0.696(4) 0.345(2) Biso d . T . H
H62 0.976(3) 0.770(4) 0.299(2) Biso d . T . H
H012 0.880(3) 0.823(4) 0.559(2) Biso d . T . H
H02 0.737 0.906 0.265 Biso calc C02 . . H
H03 0.603 0.776 0.184 Biso calc C03 . . H
H04 0.463 0.604 0.220 Biso calc C04 . . H
H05 0.448 0.572 0.337 Biso calc C05 . . H
H06 0.576 0.710 0.418 Biso calc C06 . . H
H12 0.872 1.163 0.431 Biso calc C12 . . H
H13 0.787 1.381 0.464 Biso calc C13 . . H
H14 0.569 1.400 0.474 Biso calc C14 . . H
H15 0.438 1.199 0.453 Biso calc C15 . . H
H16 0.523 0.979 0.422 Biso calc C16 . . H
H81 1.169 1.079 0.275 Biso calc C8 . . H
H82 1.035 1.019 0.253 Biso calc C8 . . H
H83 1.071 1.069 0.328 Biso calc C8 . . H
H91 1.322 0.936 0.348 Biso calc C9 . . H
H92 1.229 0.923 0.404 Biso calc C9 . . H
H93 1.285 0.785 0.374 Biso calc C9 . . H
H101 1.255 0.854 0.230 Biso calc C10 . . H
H102 1.214 0.707 0.258 Biso calc C10 . . H
H103 1.117 0.798 0.212 Biso calc C10 . . H

loop_
_atom_type_symbol
_atom_type_description
_atom_type_scat_dispersion_real
_atom_type_scat_dispersion_imag
_atom_type_scat_source
C ? 0.002 0.002 International_Tables_Vol_IV_Table_2.2
H ? 0 0 International_Tables_Vol_IV_Table_2.2
O ? 0.008 0.006 International_Tables_Vol_IV_Table_2.2
N ? 0.004 0.003 International_Tables_Vol_IV_Table_2.2
I ? -0.726 1.812 International_Tables_Vol_IV_Table_2.2

loop_
_geom_angle_atom_site_label_1
_geom_angle_atom_site_label_2
_geom_angle_atom_site_label_3
_geom_angle_site_symmetry_1
_geom_angle_site_symmetry_2
_geom_angle_site_symmetry_3
_geom_angle
_geom_angle_publ_flag
C01 C2 C11 . . . 112.80(10) no
C01 C2 C3 . . . 108.7(2) no
C01 C2 O11 . . . 108.7(2) no
C3 C2 C11 . . . 114.8(2) no
C11 C2 O11 . . . 107.2(2) no
C3 C2 O11 . . . 104.20(10) no
C2 C3 C4 . . . 101.0(2) no
C2 C3 O12 . . . 110.3(2) no
C4 C3 O12 . . . 111.8(2) no
C3 C4 C5 . . . 101.5(2) no
C4 C5 C6 . . . 112.2(2) no
C4 C5 O11 . . . 106.1(2) no
C6 C5 O11 . . . 109.6(2) no
C5 C6 N7 . . . 116.5(2) no
C6 N7 C8 . . . 110.0(2) no
C6 N7 C9 . . . 110.7(2) no
C6 N7 C10 . . . 106.4(2) no
C8 N7 C9 . . . 110.9(2) no
C8 N7 C10 . . . 109.3(2) no
C9 N7 C10 . . . 109.6(2) no
C2 O11 C5 . . . 109.8(2) no
C2 C01 C02 . . . 119.0(2) no
C2 C01 C06 . . . 122.5(2) no
C02 C01 C06 . . . 118.6(2) no
C01 C02 C03 . . . 120.5(2) no
C02 C03 C04 . . . 120.8(2) no
C03 C04 C05 . . . 119.5(2) no
C04 C05 C06 . . . 120.1(2) no
C01 C06 C05 . . . 120.5(2) no
C2 C11 C16 . . . 121.4(2) no
C2 C11 C12 . . . 120.2(2) no
C16 C11 C12 . . . 118.4(2) no
C11 C12 C13 . . . 121.3(2) no
C14 C13 C12 . . . 119.4(2) no
C15 C14 C13 . . . 119.8(3) no
C16 C15 C14 . . . 120.4(2) no
C11 C16 C15 . . . 120.7(2) no
C3 O12 H012 . . . 108(2) ?
C4 C3 H3 . . . 131(2) ?
O12 C3 H3 . . . 85(2) ?
C2 C3 H3 . . . 116(2) ?
H41 C4 H42 . . . 106(3) ?
C5 C4 H42 . . . 113(2) ?
C5 C4 H41 . . . 120(2) ?
C3 C4 H42 . . . 112(2) ?
C3 C4 H41 . . . 104(2) ?
O11 C5 H5 . . . 107(2) ?
C4 C5 H5 . . . 104(2) ?
C6 C5 H5 . . . 117(2) ?
H61 C6 H62 . . . 107(3) ?
N7 C6 H62 . . . 113(2) ?
N7 C6 H61 . . . 105(2) ?
C5 C6 H62 . . . 107(2) ?
C5 C6 H61 . . . 108(2) ?
N7 C8 H81 . . . 110 ?
N7 C8 H82 . . . 109 ?
N7 C8 H83 . . . 109 ?
H81 C8 H82 . . . 110 ?
H81 C8 H83 . . . 110 ?
H82 C8 H83 . . . 109 ?
N7 C9 H91 . . . 110 ?
N7 C9 H92 . . . 109 ?
N7 C9 H93 . . . 110 ?
H91 C9 H92 . . . 110 ?
H91 C9 H93 . . . 110 ?
H92 C9 H93 . . . 109 ?
N7 C10 H101 . . . 109 ?
N7 C10 H102 . . . 110 ?
N7 C10 H103 . . . 110 ?
H101 C10 H102 . . . 109 ?
H101 C10 H103 . . . 109 ?
H102 C10 H103 . . . 110 ?
C01 C02 H02 . . . 120 ?
C03 C02 H02 . . . 120 ?
C02 C03 H03 . . . 120 ?
C04 C03 H03 . . . 120 ?
C03 C04 H04 . . . 120 ?
C05 C04 H04 . . . 120 ?
C04 C05 H05 . . . 120 ?
C06 C05 H05 . . . 120 ?
C01 C06 H06 . . . 120 ?
C05 C06 H06 . . . 120 ?
C11 C12 H12 . . . 120 ?
C13 C12 H12 . . . 119 ?
C12 C13 H13 . . . 121 ?
C14 C13 H13 . . . 120 ?
C13 C14 H14 . . . 120 ?
C15 C14 H14 . . . 120 ?
C14 C15 H15 . . . 120 ?
C16 C15 H15 . . . 120 ?
C11 C16 H16 . . . 120 ?
C15 C16 H16 . . . 120 ?
O12 H012 I . . 4_565 153(3) no

loop_
_geom_bond_atom_site_label_1
_geom_bond_atom_site_label_2
_geom_bond_site_symmetry_1
_geom_bond_site_symmetry_2
_geom_bond_distance
_geom_bond_publ_flag
C2 C3 . . 1.548(3) no
C2 C11 . . 1.524(3) no
C2 O11 . . 1.451(2) no
C01 C2 . . 1.543(3) no
C3 C4 . . 1.521(3) no
C3 O12 . . 1.423(3) no
C4 C5 . . 1.519(3) no
C5 C6 . . 1.502(3) no
C5 O11 . . 1.437(2) no
C6 N7 . . 1.529(3) no
N7 C8 . . 1.492(3) no
N7 C9 . . 1.494(3) no
N7 C10 . . 1.501(4) no
O12 H012 . . 1.00(4) no
C01 C02 . . 1.385(3) no
C01 C06 . . 1.398(3) no
C02 C03 . . 1.401(3) no
C03 C04 . . 1.384(4) no
C04 C05 . . 1.373(4) no
C05 C06 . . 1.411(4) no
C11 C16 . . 1.393(3) no
C11 C12 . . 1.394(3) no
C12 C13 . . 1.389(4) no
C13 C14 . . 1.398(4) no
C14 C15 . . 1.378(4) no
C15 C16 . . 1.395(4) no
C3 H3 . . 1.01(3) ?
C4 H41 . . 0.88(3) ?
C4 H42 . . 0.98(4) ?
C5 H5 . . 1.00(3) ?
C6 H61 . . 0.94(4) ?
C6 H62 . . 0.89(3) ?
C8 H81 . . 0.95 ?
C8 H82 . . 0.95 ?
C8 H83 . . 0.95 ?
C9 H91 . . 0.95 ?
C9 H92 . . 0.96 ?
C9 H93 . . 0.95 ?
C10 H101 . . 0.96 ?
C10 H102 . . 0.95 ?
C10 H103 . . 0.95 ?
C02 H02 . . 0.94 ?
C03 H03 . . 0.95 ?
C04 H04 . . 0.95 ?
C05 H05 . . 0.95 ?
C06 H06 . . 0.95 ?
C12 H12 . . 0.95 ?
C13 H13 . . 0.95 ?
C14 H14 . . 0.95 ?
C15 H15 . . 0.95 ?
C16 H16 . . 0.95 ?

loop_
_geom_contact_atom_site_label_1
_geom_contact_atom_site_label_2
_geom_contact_distance
_geom_contact_site_symmetry_1
_geom_contact_site_symmetry_2
_geom_contact_publ_flag
I C3 3.710(2) . 4_564 ?
I C4 4.047(2) . 2_755 ?
I C4 4.076(3) . 4_564 ?
I C6 3.793(2) . 2_755 ?
I C8 4.142(3) . . ?
I C8 3.949(3) . 2_745 ?
I C10 4.199(3) . . ?
I C02 3.822(2) . . ?
I C03 3.864(3) . . ?
C5 O12 3.392(3) . 3_776 ?
C6 C8 3.610(4) . 2_745 ?
C9 O12 3.461(4) . 3_776 ?
C9 C05 3.624(4) . 1_655 ?
C9 C06 3.766(3) . 1_655 ?
C10 C04 3.707(3) . 1_655 ?
C10 C05 3.850(4) . 1_655 ?
O12 I 3.416(2) . 4_565 no
H012 I 2.50(4) . 4_565 no

loop_
_geom_torsion_atom_site_label_1
_geom_torsion_atom_site_label_2
_geom_torsion_atom_site_label_3
_geom_torsion_atom_site_label_4
_geom_torsion_site_symmetry_1
_geom_torsion_site_symmetry_2
_geom_torsion_site_symmetry_3
_geom_torsion_site_symmetry_4
_geom_torsion
_geom_torsion_publ_flag
C3 C2 O11 C5 . . . . 15.5(2) no
O11 C2 C3 C4 . . . . -35.1(2) no
C2 C3 C4 C5 . . . . 40.6(2) no
C3 C4 C5 O11 . . . . -32.7(2) no
C4 C5 O11 C2 . . . . 10.7(2) no
C6 C5 O11 C2 . . . . 132.1(2) no
O11 C5 C6 N7 . . . . 87.8(2) no
O12 C3 C4 C5 . . . . -76.8(2) ?
C3 C4 C5 C6 . . . . -152.4(2) ?
C4 C5 C6 N7 . . . . -154.5(2) ?
C5 C6 N7 C8 . . . . -59.0(3) ?
C5 C6 N7 C9 . . . . 63.8(3) ?
C5 C6 N7 C10 . . . . -177.3(2) ?
O11 C2 C3 O12 . . . . 83.4(2) ?
C01 C2 C3 C4 . . . . 80.7(2) ?
C01 C2 C3 O12 . . . . -160.9(2) ?
C01 C2 O11 C5 . . . . -100.3(2) ?
C02 C01 C2 C3 . . . . -139.6(2) ?
C02 C01 C2 C11 . . . . 91.9(2) ?
C02 C01 C2 O11 . . . . -26.8(3) ?
C06 C01 C2 C3 . . . . 40.2(3) ?
C06 C01 C2 C11 . . . . -88.3(3) ?
C06 C01 C2 O11 . . . . 153.0(2) ?
C2 C01 C02 C03 . . . . 178.8(2) ?
C06 C01 C02 C03 . . . . -1.0(3) ?
C2 C01 C06 C05 . . . . -177.4(2) ?
C02 C01 C06 C05 . . . . 2.4(3) ?
C01 C02 C03 C04 . . . . -1.2(4) ?
C02 C03 C04 C05 . . . . 2.0(4) ?
C03 C04 C05 C06 . . . . -0.6(4) ?
C04 C05 C06 C01 . . . . -1.7(4) ?
C01 C2 C11 C16 . . . . 36.1(3) ?
C01 C2 C11 C12 . . . . -145.9(2) ?
C11 C2 O11 C5 . . . . 137.6(2) ?
C11 C2 C3 C4 . . . . -152.0(2) ?
C11 C2 C3 O12 . . . . -33.5(2) ?
O11 C2 C11 C12 . . . . -26.3(3) ?
O11 C2 C11 C16 . . . . 155.7(2) ?
C2 C11 C16 C15 . . . . -179.9(2) ?
C12 C11 C16 C15 . . . . 2.1(4) ?
C3 C2 C11 C16 . . . . -89.1(3) ?
C2 C11 C12 C13 . . . . -179.4(3) ?
C3 C2 C11 C12 . . . . 88.8(3) ?
C16 C11 C12 C13 . . . . -1.3(4) ?
C11 C16 C15 C14 . . . . -1.4(4) ?
C16 C15 C14 C13 . . . . -0.1(5) ?
C15 C14 C13 C12 . . . . 0.9(5) ?
C14 C13 C12 C11 . . . . -0.2(5) ?
